data_1508480
loop_
_publ_author_name
Open
Access
'Kubicki, Maciej'
'Dutkiewicz, Grzegorz'
'Yathirajan, Hemmige S.'
'Dawar, Pankaj'
'Ramesha, Andagar R.'
'Dayananda, Alaloor S.'

_publ_section_title
;
 Crystal and Molecular Structures of Two 2-Aminothiophene Derivatives
;
_journal_issue 3
_journal_name_full Crystals
_journal_page_first 1058
_journal_page_last 1066
_journal_paper_doi 10.3390/cryst2031058
_journal_volume 2
_journal_year 2012
_chemical_formula_moiety 'C13 H12 Cl N O S'
_chemical_formula_sum 'C13 H12 Cl N O S'
_chemical_formula_weight 265.75
_space_group_IT_number 14
_symmetry_cell_setting monoclinic
_symmetry_space_group_name_Hall '-P 2ybc'
_symmetry_space_group_name_H-M 'P 1 21/c 1'
_atom_sites_solution_hydrogens geom
_atom_sites_solution_primary direct
_atom_sites_solution_secondary difmap
_cell_angle_alpha 90.00
_cell_angle_beta 98.643(6)
_cell_angle_gamma 90.00
_cell_formula_units_Z 4
_cell_length_a 10.6092(8)
_cell_length_b 10.8355(8)
_cell_length_c 11.1346(9)
_cell_measurement_reflns_used 3736
_cell_measurement_temperature 130(1)
_cell_measurement_theta_max 73.4392
_cell_measurement_theta_min 4.0125
_cell_volume 1265.45(17)
_computing_cell_refinement 'CrysAlis Pro (Agilent Technologies (2011))'
_computing_data_collection 'CrysAlis Pro (Agilent Technologies (2011))'
_computing_data_reduction 'CrysAlis Pro (Agilent Technologies (2011))'
_computing_molecular_graphics
;
XP (Sheldrick, 2008), Mercury (Macrae et al.,2008)
;
_computing_structure_refinement 'SHELXL-97 (Sheldrick, 2008)'
_computing_structure_solution 'SIR92 (Altomare et al., 1993)'
_diffrn_ambient_temperature 130(1)
_diffrn_detector_area_resol_mean 10.5357
_diffrn_measured_fraction_theta_full 0.992
_diffrn_measured_fraction_theta_max 0.970
_diffrn_measurement_device_type 'SuperNova, Single source at offset), Atlas'
_diffrn_measurement_method \w-scan
_diffrn_radiation_monochromator mirror
_diffrn_radiation_source 'SuperNova (Cu) X-ray Source'
_diffrn_radiation_type 'Cu K\a'
_diffrn_radiation_wavelength 1.5418
_diffrn_reflns_av_R_equivalents 0.0136
_diffrn_reflns_av_sigmaI/netI 0.0138
_diffrn_reflns_limit_h_max 13
_diffrn_reflns_limit_h_min -11
_diffrn_reflns_limit_k_max 13
_diffrn_reflns_limit_k_min -10
_diffrn_reflns_limit_l_max 13
_diffrn_reflns_limit_l_min -13
_diffrn_reflns_number 4715
_diffrn_reflns_theta_full 70.00
_diffrn_reflns_theta_max 73.59
_diffrn_reflns_theta_min 4.21
_exptl_absorpt_coefficient_mu 4.066
_exptl_absorpt_correction_T_max 1.00000
_exptl_absorpt_correction_T_min 0.45191
_exptl_absorpt_correction_type multi-scan
_exptl_absorpt_process_details
;
CrysAlisPro, Agilent Technologies,
Version 1.171.35.11 (release 16-05-2011 CrysAlis171 .NET)
(compiled May 16 2011,17:55:39)
Empirical absorption correction using spherical harmonics,
 implemented in SCALE3 ABSPACK scaling algorithm.
;
_exptl_crystal_colour colourless
_exptl_crystal_density_diffrn 1.395
_exptl_crystal_density_method 'not measured'
_exptl_crystal_description block
_exptl_crystal_F_000 552
_exptl_crystal_size_max 0.35
_exptl_crystal_size_mid 0.2
_exptl_crystal_size_min 0.1
_refine_diff_density_max 0.349
_refine_diff_density_min -0.308
_refine_diff_density_rms 0.049
_refine_ls_extinction_method none
_refine_ls_goodness_of_fit_ref 1.070
_refine_ls_hydrogen_treatment refall
_refine_ls_matrix_type full
_refine_ls_number_parameters 202
_refine_ls_number_reflns 2476
_refine_ls_number_restraints 0
_refine_ls_restrained_S_all 1.070
_refine_ls_R_factor_all 0.0356
_refine_ls_R_factor_gt 0.0350
_refine_ls_shift/su_max 0.000
_refine_ls_shift/su_mean 0.000
_refine_ls_structure_factor_coef Fsqd
_refine_ls_weighting_details 'calc w=1/[\s^2^(Fo^2^)+(0.0624P)^2^+0.3960P] where P=(Fo^2^+2Fc^2^)/3'
_refine_ls_weighting_scheme calc
_refine_ls_wR_factor_gt 0.0986
_refine_ls_wR_factor_ref 0.0992
_reflns_number_gt 2400
_reflns_number_total 2476
_reflns_threshold_expression >2sigma(I)
_cod_data_source_file C13H12ClNOS_P21_c_2lt_crystals-02-01058-s001_DC215.cif
_cod_data_source_block 2_chateigner_1508480
_cod_original_sg_symbol_H-M P21/c
_cod_database_code 1508480

loop_
_symmetry_equiv_pos_as_xyz
'x, y, z'
'-x, y+1/2, -z+1/2'
'-x, -y, -z'
'x, -y-1/2, z-1/2'

loop_
_atom_site_label
_atom_site_type_symbol
_atom_site_fract_x
_atom_site_fract_y
_atom_site_fract_z
_atom_site_U_iso_or_equiv
_atom_site_adp_type
_atom_site_occupancy
_atom_site_symmetry_multiplicity
_atom_site_calc_flag
S1 S 0.15574(4) 1.15137(3) 0.06916(3) 0.03465(14) Uani 1 1 d
C2 C 0.10093(14) 1.02508(14) 0.14133(13) 0.0310(3) Uani 1 1 d
N2 N 0.00796(14) 1.03468(14) 0.20898(14) 0.0384(3) Uani 1 1 d
H2A H -0.0189(19) 0.968(2) 0.2398(19) 0.041(5) Uiso 1 1 d
H2B H -0.022(2) 1.107(3) 0.225(2) 0.057(6) Uiso 1 1 d
C3 C 0.16673(14) 0.91774(14) 0.11763(14) 0.0313(3) Uani 1 1 d
C4 C 0.26327(15) 0.94337(15) 0.04237(15) 0.0339(3) Uani 1 1 d
H4 H 0.317(2) 0.880(2) 0.0138(19) 0.044(5) Uiso 1 1 d
C5 C 0.27105(15) 1.06223(15) 0.01021(14) 0.0343(3) Uani 1 1 d
C6 C 0.35894(16) 1.12328(17) -0.06561(16) 0.0402(4) Uani 1 1 d
H6B H 0.421(2) 1.063(2) -0.090(2) 0.052(6) Uiso 1 1 d
H6A H 0.415(2) 1.185(2) -0.015(2) 0.057(6) Uiso 1 1 d
C7 C 0.28933(18) 1.19045(19) -0.17553(18) 0.0450(4) Uani 1 1 d
H7A H 0.241(2) 1.134(3) -0.227(2) 0.063(7) Uiso 1 1 d
H7B H 0.350(3) 1.230(2) -0.222(2) 0.061(7) Uiso 1 1 d
H7C H 0.227(2) 1.253(2) -0.152(2) 0.054(6) Uiso 1 1 d
C10 C 0.13867(14) 0.80063(14) 0.16456(14) 0.0315(3) Uani 1 1 d
O10 O 0.05520(11) 0.78283(10) 0.23065(11) 0.0387(3) Uani 1 1 d
C11 C 0.21257(15) 0.69110(14) 0.12869(14) 0.0327(3) Uani 1 1 d
C12 C 0.33375(16) 0.66294(15) 0.18767(16) 0.0371(4) Uani 1 1 d
Cl12 Cl 0.40079(4) 0.75590(4) 0.30818(4) 0.04852(16) Uani 1 1 d
C13 C 0.40206(18) 0.56294(17) 0.15292(19) 0.0472(4) Uani 1 1 d
H13 H 0.484(2) 0.546(2) 0.1995(19) 0.046(5) Uiso 1 1 d
C14 C 0.3471(2) 0.49012(17) 0.05694(19) 0.0513(5) Uani 1 1 d
H14 H 0.397(2) 0.422(3) 0.031(2) 0.064(7) Uiso 1 1 d
C15 C 0.2266(2) 0.51571(18) -0.00305(18) 0.0507(5) Uani 1 1 d
H15 H 0.191(2) 0.465(3) -0.072(2) 0.070(7) Uiso 1 1 d
C16 C 0.15922(18) 0.61612(16) 0.03215(17) 0.0421(4) Uani 1 1 d
H16 H 0.083(2) 0.6348(19) -0.0098(19) 0.039(5) Uiso 1 1 d

loop_
_atom_site_aniso_label
_atom_site_aniso_U_11
_atom_site_aniso_U_22
_atom_site_aniso_U_33
_atom_site_aniso_U_23
_atom_site_aniso_U_13
_atom_site_aniso_U_12
S1 0.0435(2) 0.0206(2) 0.0410(2) 0.00082(13) 0.01021(16) -0.00019(13)
C2 0.0359(7) 0.0235(7) 0.0339(7) -0.0013(6) 0.0061(6) -0.0015(5)
N2 0.0447(8) 0.0254(7) 0.0486(8) 0.0004(6) 0.0184(6) 0.0046(6)
C3 0.0345(7) 0.0251(7) 0.0357(7) 0.0000(6) 0.0094(6) 0.0009(6)
C4 0.0353(7) 0.0280(8) 0.0401(8) 0.0024(6) 0.0111(6) 0.0019(6)
C5 0.0353(7) 0.0291(8) 0.0388(8) 0.0022(6) 0.0071(6) 0.0002(6)
C6 0.0369(8) 0.0368(9) 0.0477(9) 0.0077(7) 0.0093(7) -0.0047(7)
C7 0.0455(9) 0.0442(10) 0.0477(10) 0.0124(8) 0.0147(8) 0.0014(8)
C10 0.0343(7) 0.0246(7) 0.0368(7) 0.0002(6) 0.0087(6) 0.0009(6)
O10 0.0440(6) 0.0263(5) 0.0504(7) 0.0041(5) 0.0228(5) 0.0015(5)
C11 0.0381(8) 0.0233(7) 0.0394(8) 0.0054(6) 0.0148(6) 0.0022(6)
C12 0.0392(8) 0.0295(8) 0.0451(8) 0.0074(6) 0.0142(7) -0.0004(6)
Cl12 0.0420(3) 0.0471(3) 0.0545(3) 0.00221(18) 0.00070(19) -0.00358(17)
C13 0.0450(9) 0.0381(9) 0.0624(11) 0.0148(8) 0.0202(8) 0.0121(7)
C14 0.0663(12) 0.0315(9) 0.0622(11) 0.0057(8) 0.0290(9) 0.0145(8)
C15 0.0723(13) 0.0320(9) 0.0501(10) -0.0039(8) 0.0166(9) 0.0065(8)
C16 0.0500(10) 0.0310(8) 0.0458(9) -0.0022(7) 0.0083(8) 0.0059(7)

loop_
_atom_type_symbol
_atom_type_description
_atom_type_scat_dispersion_real
_atom_type_scat_dispersion_imag
_atom_type_scat_source
C C 0.0181 0.0091 'International Tables Vol C Tables 4.2.6.8 and 6.1.1.4'
H H 0.0000 0.0000 'International Tables Vol C Tables 4.2.6.8 and 6.1.1.4'
N N 0.0311 0.0180 'International Tables Vol C Tables 4.2.6.8 and 6.1.1.4'
O O 0.0492 0.0322 'International Tables Vol C Tables 4.2.6.8 and 6.1.1.4'
S S 0.3331 0.5567 'International Tables Vol C Tables 4.2.6.8 and 6.1.1.4'
Cl Cl 0.3639 0.7018 'International Tables Vol C Tables 4.2.6.8 and 6.1.1.4'

loop_
_geom_angle_atom_site_label_1
_geom_angle_atom_site_label_2
_geom_angle_atom_site_label_3
_geom_angle
C2 S1 C5 92.30(7)
N2 C2 C3 127.10(14)
N2 C2 S1 121.98(12)
C3 C2 S1 110.92(11)
C2 N2 H2A 118.2(14)
C2 N2 H2B 120.5(16)
H2A N2 H2B 121(2)
C2 C3 C10 122.28(14)
C2 C3 C4 111.48(13)
C10 C3 C4 126.24(14)
C5 C4 C3 114.61(14)
C5 C4 H4 121.6(13)
C3 C4 H4 123.7(13)
C4 C5 C6 129.83(15)
C4 C5 S1 110.66(12)
C6 C5 S1 119.51(12)
C5 C6 C7 113.37(14)
C5 C6 H6B 111.1(14)
C7 C6 H6B 110.8(13)
C5 C6 H6A 110.3(13)
C7 C6 H6A 107.8(14)
H6B C6 H6A 103.0(18)
C6 C7 H7A 109.7(17)
C6 C7 H7B 110.7(15)
H7A C7 H7B 108(2)
C6 C7 H7C 111.4(13)
H7A C7 H7C 106(2)
H7B C7 H7C 111(2)
O10 C10 C3 124.13(13)
O10 C10 C11 118.51(13)
C3 C10 C11 117.33(13)
C12 C11 C16 118.41(15)
C12 C11 C10 121.95(15)
C16 C11 C10 119.63(14)
C11 C12 C13 121.63(17)
C11 C12 Cl12 118.67(13)
C13 C12 Cl12 119.70(14)
C14 C13 C12 118.84(18)
C14 C13 H13 123.5(13)
C12 C13 H13 117.7(13)
C15 C14 C13 120.77(17)
C15 C14 H14 120.6(15)
C13 C14 H14 118.6(15)
C14 C15 C16 119.97(19)
C14 C15 H15 119.1(16)
C16 C15 H15 120.8(16)
C15 C16 C11 120.38(18)
C15 C16 H16 119.5(13)
C11 C16 H16 120.0(13)

loop_
_geom_bond_atom_site_label_1
_geom_bond_atom_site_label_2
_geom_bond_distance
S1 C2 1.7311(15)
S1 C5 1.7611(16)
C2 N2 1.332(2)
C2 C3 1.402(2)
N2 H2A 0.87(2)
N2 H2B 0.87(3)
C3 C10 1.421(2)
C3 C4 1.444(2)
C4 C5 1.343(2)
C4 H4 0.98(2)
C5 C6 1.502(2)
C6 C7 1.517(2)
C6 H6B 1.00(2)
C6 H6A 1.01(3)
C7 H7A 0.93(3)
C7 H7B 0.99(3)
C7 H7C 1.01(2)
C10 O10 1.2485(19)
C10 C11 1.509(2)
C11 C12 1.387(2)
C11 C16 1.398(2)
C12 C13 1.390(2)
C12 Cl12 1.7418(18)
C13 C14 1.385(3)
C13 H13 0.96(2)
C14 C15 1.379(3)
C14 H14 0.98(3)
C15 C16 1.390(3)
C15 H15 0.97(3)
C16 H16 0.89(2)

loop_
_geom_hbond_atom_site_label_D
_geom_hbond_atom_site_label_H
_geom_hbond_atom_site_label_A
_geom_hbond_distance_DH
_geom_hbond_distance_HA
_geom_hbond_distance_DA
_geom_hbond_angle_DHA
_geom_hbond_site_symmetry_A
N2 H2A O10 0.87(2) 2.16(2) 2.7785(19) 127.8(17) .
N2 H2B O10 0.87(3) 2.02(3) 2.8750(19) 169(2) 2
C6 H6A Cl12 1.01(3) 2.89(2) 3.8187(19) 153.0(18) 2_655

loop_
_geom_torsion_atom_site_label_1
_geom_torsion_atom_site_label_2
_geom_torsion_atom_site_label_3
_geom_torsion_atom_site_label_4
_geom_torsion
C5 S1 C2 N2 178.43(14)
C5 S1 C2 C3 -1.71(12)
N2 C2 C3 C10 0.9(3)
S1 C2 C3 C10 -178.96(12)
N2 C2 C3 C4 -178.80(15)
S1 C2 C3 C4 1.36(17)
C2 C3 C4 C5 -0.1(2)
C10 C3 C4 C5 -179.77(15)
C3 C4 C5 C6 179.55(16)
C3 C4 C5 S1 -1.17(19)
C2 S1 C5 C4 1.66(13)
C2 S1 C5 C6 -178.98(13)
C4 C5 C6 C7 122.6(2)
S1 C5 C6 C7 -56.7(2)
C2 C3 C10 O10 -0.5(3)
C4 C3 C10 O10 179.09(16)
C2 C3 C10 C11 177.67(14)
C4 C3 C10 C11 -2.7(2)
O10 C10 C11 C12 -99.53(19)
C3 C10 C11 C12 82.15(19)
O10 C10 C11 C16 81.5(2)
C3 C10 C11 C16 -96.86(18)
C16 C11 C12 C13 0.0(2)
C10 C11 C12 C13 -179.01(15)
C16 C11 C12 Cl12 -179.94(12)
C10 C11 C12 Cl12 1.0(2)
C11 C12 C13 C14 0.0(3)
Cl12 C12 C13 C14 179.97(14)
C12 C13 C14 C15 -0.2(3)
C13 C14 C15 C16 0.4(3)
C14 C15 C16 C11 -0.4(3)
C12 C11 C16 C15 0.2(3)
C10 C11 C16 C15 179.22(16)

loop_
_cod_related_entry_id
_cod_related_entry_database
_cod_related_entry_code
1 ChemSpider 14362385
